data_7248928
loop_
_publ_author_name
'Rodr\'iguez, Diego Fernando'
'Lipez, Kelly Johanna'
'Stashenko, Elena'
'D\'iaz, Iv\'an'
'Cobo, Justo'
'Palma, Alirio'

_publ_section_title
;
 Alternative and efficient one-pot three-component synthesis of
 substituted 2-aryl-4-styrylquinazolines/4-styrylquinazolines from
 synthetically available 1-(2-aminophenyl)-3-arylprop-2-en-1-ones:
 characterization and evaluation of their antiproliferative activities
;
_journal_issue 29
_journal_name_full 'RSC Advances'
_journal_page_first 20951
_journal_page_last 20965
_journal_paper_doi 10.1039/D4RA03702B
_journal_volume 14
_journal_year 2024
_chemical_absolute_configuration syn
_chemical_compound_source 'synthesized by authors'
_chemical_formula_analytical ' '
_chemical_formula_iupac ' '
_chemical_formula_moiety C23H15F3N2
_chemical_formula_structural C23H15F3N2
_chemical_formula_sum 'C23 H15 F3 N2'
_chemical_formula_weight 376.37
_chemical_melting_point 414.0(10)
_chemical_name_systematic (E)-4-Styryl-2-(4-(trifluoromethyl)phenyl)quinazoline
_space_group_IT_number 19
_space_group_name_Hall 'P 2ac 2ab'
_space_group_name_H-M_alt 'P 21 21 21'
_symmetry_cell_setting orthorhombic
_symmetry_Int_Tables_number 19
_symmetry_space_group_name_Hall 'P 2ac 2ab'
_symmetry_space_group_name_H-M 'P 21 21 21'
_atom_sites_solution_hydrogens geom
_atom_sites_solution_primary 'SHELXT--2014/5 (Sheldrick, 2014)'
_atom_sites_solution_secondary 'SHELXL--2019/1 (Sheldrick, 2019)'
_audit_creation_date 2024-04-18T18:27:36-00:00
_audit_creation_method 'WinGX routine CIF_UPDATE'
_audit_update_record
;
2024-04-18 deposited with the CCDC.	2024-06-17 downloaded from the CCDC.
;
_cell_angle_alpha 90
_cell_angle_beta 90
_cell_angle_gamma 90
_cell_formula_units_Z 4
_cell_length_a 5.0188(6)
_cell_length_b 13.9106(15)
_cell_length_c 25.986(3)
_cell_measurement_reflns_used 257
_cell_measurement_temperature 100(2)
_cell_measurement_theta_max 28.00(10)
_cell_measurement_theta_min 2.70(10)
_cell_measurement_wavelength 0.71073
_cell_volume 1814.2(4)
_computing_cell_refinement 'SAINT V8.40B (Bruker AXS Inc., 2019)'
_computing_data_collection 'SAINT V8.40B (Bruker AXS Inc., 2019)'
_computing_data_reduction 'SAINT V8.40B (Bruker AXS Inc., 2019)'
_computing_molecular_graphics 'Mercury 2.3'
_computing_publication_material 'Mercury 2.3'
_computing_structure_refinement 'SHELXL-2018/3 (Sheldrick, 2018)'
_computing_structure_solution 'SHELXT 2018/2 (Sheldrick, 2018)'
_diffrn_ambient_temperature 100(2)
_diffrn_detector_type 'Bruker D8 VENTURE PHOTON-II'
_diffrn_measured_fraction_theta_full 0.999
_diffrn_measured_fraction_theta_max 0.999
_diffrn_measurement_device_type 'Bruker D8 VENTURE PHOTON-II'
_diffrn_measurement_method '\f and \w scans'
_diffrn_radiation_monochromator 'multilayer mirror'
_diffrn_radiation_type MoK\a
_diffrn_radiation_wavelength 0.71073
_diffrn_reflns_av_R_equivalents 0.0958
_diffrn_reflns_av_unetI/netI 0.0856
_diffrn_reflns_Laue_measured_fraction_full 0.999
_diffrn_reflns_Laue_measured_fraction_max 0.999
_diffrn_reflns_limit_h_max 6
_diffrn_reflns_limit_h_min -6
_diffrn_reflns_limit_k_max 18
_diffrn_reflns_limit_k_min -18
_diffrn_reflns_limit_l_max 33
_diffrn_reflns_limit_l_min -32
_diffrn_reflns_number 15905
_diffrn_reflns_point_group_measured_fraction_full 0.99
_diffrn_reflns_point_group_measured_fraction_max 0.99
_diffrn_reflns_reduction_process 'SAINT V8.40B (Bruker AXS Inc., 2019)'
_diffrn_reflns_theta_full 27.496
_diffrn_reflns_theta_max 27.496
_diffrn_reflns_theta_min 2.145
_diffrn_source_type 'INCOATEC high brilliance microfocus sealed tube'
_exptl_absorpt_coefficient_mu 0.103
_exptl_absorpt_correction_T_max 0.7460(10)
_exptl_absorpt_correction_T_min 0.4180(10)
_exptl_absorpt_correction_type multi-scan
_exptl_absorpt_process_details
;
SADABS--2016/2 -- Bruker AXS area detector scaling and absorption correction
;
_exptl_crystal_colour colorless
_exptl_crystal_density_diffrn 1.378
_exptl_crystal_density_meas 0
_exptl_crystal_description needle
_exptl_crystal_F_000 776
_exptl_crystal_recrystallization_method ' slow evaporation from n-heptane-ethyl acetate (8:1) solution'
_exptl_crystal_size_max 0.32
_exptl_crystal_size_mid 0.05
_exptl_crystal_size_min 0.041
_exptl_transmission_factor_max 0.4180(10)
_exptl_transmission_factor_min 0.7460(10)
_refine_diff_density_max 0.413
_refine_diff_density_min -0.432
_refine_diff_density_rms 0.088
_refine_ls_abs_structure_Flack 0.2(8)
_refine_ls_extinction_coef 0
_refine_ls_extinction_method none
_refine_ls_goodness_of_fit_ref 1.189
_refine_ls_hydrogen_treatment constr
_refine_ls_matrix_type full
_refine_ls_number_constraints 0
_refine_ls_number_parameters 253
_refine_ls_number_reflns 4131
_refine_ls_number_restraints 0
_refine_ls_restrained_S_all 1.189
_refine_ls_R_factor_all 0.1055
_refine_ls_R_factor_gt 0.0865
_refine_ls_shift/su_max 0
_refine_ls_shift/su_mean 0
_refine_ls_structure_factor_coef Fsqd
_refine_ls_weighting_details 'w=1/[\s^2^(Fo^2^)+(0.0603P)^2^+2.0297P] where P=(Fo^2^+2Fc^2^)/3'
_refine_ls_weighting_scheme calc
_refine_ls_wR_factor_gt 0.1869
_refine_ls_wR_factor_ref 0.1951
_reflns_Friedel_coverage 0.691
_reflns_Friedel_fraction_full 0.977
_reflns_Friedel_fraction_max 0.977
_reflns_number_gt 3355
_reflns_number_total 4131
_reflns_threshold_expression 'I > 2\s(I)'
_cod_data_source_file d4ra03702b2.cif
_cod_data_source_block mo_dr78f1_0m
_cod_depositor_comments
;
The following automatic conversions were performed:

data item '_exptl_absorpt_correction_type' value 'Multi--Scan' was
changed to 'multi-scan' in accordance with the
/home/data/users/saulius/crontab/automatic-downloads/rss-feeds/RSC/lib/dictionaries/cif_core.dic
dictionary named 'cif_core.dic' version 2.4.2 last updated on
2011-04-26.

Automatic conversion script
Id: cif_fix_values 8170 2020-07-09 18:12:32Z antanas 
;
_cod_database_code 7248928
_shelx_estimated_absorpt_t_min 0.968
_shelx_estimated_absorpt_t_max 0.996
_shelx_shelxl_version_number 2018/3

loop_
_symmetry_equiv_pos_as_xyz
'x, y, z'
'x+1/2, -y+1/2, -z'
'-x, y+1/2, -z+1/2'
'-x+1/2, -y, z+1/2'

loop_
_atom_site_label
_atom_site_type_symbol
_atom_site_fract_x
_atom_site_fract_y
_atom_site_fract_z
_atom_site_U_iso_or_equiv
_atom_site_adp_type
_atom_site_occupancy
_atom_site_site_symmetry_order
_atom_site_calc_flag
_atom_site_refinement_flags_posn
_atom_site_refinement_flags_adp
_atom_site_refinement_flags_occupancy
_atom_site_disorder_assembly
_atom_site_disorder_group
F242 F 0.0102(9) 0.3998(3) 0.25720(13) 0.0479(11) Uani 1 1 d . . . . .
F241 F 0.0466(9) 0.5498(3) 0.24235(13) 0.0525(12) Uani 1 1 d . . . . .
F243 F -0.3384(8) 0.4891(3) 0.25519(12) 0.0449(10) Uani 1 1 d . . . . .
N3 N 0.2170(9) 0.5106(3) 0.51297(15) 0.0177(9) Uani 1 1 d . . . . .
N1 N -0.1290(10) 0.6295(3) 0.50805(15) 0.0201(10) Uani 1 1 d . . . . .
C424 C 1.2155(12) 0.2363(4) 0.6372(2) 0.0273(12) Uani 1 1 d . . . . .
H424 H 1.353425 0.19936 0.65262 0.033 Uiso 1 1 calc R U . . .
C423 C 1.0826(12) 0.3052(4) 0.6659(2) 0.0258(12) Uani 1 1 d . . . . .
H423 H 1.129306 0.315207 0.70095 0.031 Uiso 1 1 calc R U . . .
C422 C 0.8807(12) 0.3600(4) 0.6436(2) 0.0250(12) Uani 1 1 d . . . . .
H422 H 0.789552 0.406659 0.663705 0.03 Uiso 1 1 calc R U . . .
C421 C 0.8115(10) 0.3469(3) 0.59217(19) 0.0175(10) Uani 1 1 d . . . . .
C42 C 0.6057(11) 0.4039(4) 0.56693(18) 0.0194(10) Uani 1 1 d . . . . .
H42 H 0.571201 0.39076 0.531673 0.023 Uiso 1 1 calc R U . . .
C41 C 0.4613(10) 0.4731(3) 0.58931(18) 0.0173(10) Uani 1 1 d . . . . .
H41 H 0.495671 0.487816 0.62439 0.021 Uiso 1 1 calc R U . . .
C4 C 0.2519(11) 0.5277(3) 0.56243(18) 0.0190(11) Uani 1 1 d . . . . .
C2 C 0.0263(10) 0.5622(3) 0.48808(18) 0.0176(10) Uani 1 1 d . . . . .
C21 C -0.0036(10) 0.5414(3) 0.43216(18) 0.0163(10) Uani 1 1 d . . . . .
C22 C -0.2096(11) 0.5844(3) 0.40427(19) 0.0195(11) Uani 1 1 d . . . . .
H22 H -0.331147 0.626234 0.421099 0.023 Uiso 1 1 calc R U . . .
C23 C -0.2371(11) 0.5660(4) 0.3520(2) 0.0219(11) Uani 1 1 d . . . . .
H23 H -0.376668 0.595599 0.333026 0.026 Uiso 1 1 calc R U . . .
C24 C -0.0606(11) 0.5046(4) 0.32759(18) 0.0224(11) Uani 1 1 d . . . . .
C241 C -0.0855(13) 0.4866(4) 0.2714(2) 0.0289(12) Uani 1 1 d . . . . .
C4A C 0.0923(11) 0.5977(3) 0.58937(18) 0.0197(10) Uani 1 1 d . . . . .
C5 C 0.1112(12) 0.6181(3) 0.64231(19) 0.0222(11) Uani 1 1 d . . . . .
H5 H 0.238125 0.585109 0.662879 0.027 Uiso 1 1 calc R U . . .
C6 C -0.0513(12) 0.6848(4) 0.6641(2) 0.0227(11) Uani 1 1 d . . . . .
H6 H -0.036426 0.698326 0.699858 0.027 Uiso 1 1 calc R U . . .
C7 C -0.2426(12) 0.7342(3) 0.6341(2) 0.0243(12) Uani 1 1 d . . . . .
H7 H -0.356192 0.780196 0.649857 0.029 Uiso 1 1 calc R U . . .
C8 C -0.2652(11) 0.7165(3) 0.5827(2) 0.0217(11) Uani 1 1 d . . . . .
H8 H -0.392603 0.750514 0.562782 0.026 Uiso 1 1 calc R U . . .
C8A C -0.0973(12) 0.6466(3) 0.55898(19) 0.0191(11) Uani 1 1 d . . . . .
C425 C 1.1486(12) 0.2212(4) 0.5869(2) 0.0276(12) Uani 1 1 d . . . . .
H425 H 1.239467 0.173546 0.567424 0.033 Uiso 1 1 calc R U . . .
C426 C 0.9465(11) 0.2759(4) 0.5637(2) 0.0210(11) Uani 1 1 d . . . . .
H426 H 0.900519 0.264884 0.52876 0.025 Uiso 1 1 calc R U . . .
C26 C 0.1726(11) 0.4798(3) 0.40714(19) 0.0206(11) Uani 1 1 d . . . . .
H26 H 0.312408 0.450015 0.425949 0.025 Uiso 1 1 calc R U . . .
C25 C 0.1453(11) 0.4616(4) 0.35508(19) 0.0228(11) Uani 1 1 d . . . . .
H25 H 0.26686 0.419927 0.338133 0.027 Uiso 1 1 calc R U . . .

loop_
_atom_site_aniso_label
_atom_site_aniso_U_11
_atom_site_aniso_U_22
_atom_site_aniso_U_33
_atom_site_aniso_U_23
_atom_site_aniso_U_13
_atom_site_aniso_U_12
F242 0.071(3) 0.042(2) 0.0309(18) -0.0102(16) -0.0019(18) 0.009(2)
F241 0.071(3) 0.058(2) 0.0288(18) 0.0183(17) -0.0026(19) -0.026(2)
F243 0.038(2) 0.067(3) 0.0300(18) -0.0085(18) -0.0095(15) -0.005(2)
N3 0.023(2) 0.0104(17) 0.0199(19) 0.0022(15) 0.0001(17) -0.0009(19)
N1 0.027(3) 0.0073(17) 0.026(2) 0.0024(16) -0.0014(19) 0.0006(19)
C424 0.024(3) 0.013(2) 0.044(3) 0.008(2) -0.003(3) 0.000(2)
C423 0.028(3) 0.020(3) 0.029(3) 0.008(2) -0.006(3) 0.002(2)
C422 0.033(3) 0.015(2) 0.027(3) -0.002(2) 0.002(2) 0.003(2)
C421 0.017(2) 0.0105(19) 0.025(2) 0.0022(19) 0.000(2) -0.003(2)
C42 0.024(3) 0.016(2) 0.019(2) 0.0007(19) 0.002(2) 0.001(2)
C41 0.018(2) 0.015(2) 0.019(2) -0.0007(18) 0.0004(19) -0.002(2)
C4 0.028(3) 0.0064(19) 0.022(2) 0.0019(17) 0.002(2) -0.008(2)
C2 0.020(3) 0.010(2) 0.023(2) 0.0011(18) -0.001(2) -0.006(2)
C21 0.021(3) 0.0086(19) 0.019(2) 0.0019(17) -0.0004(19) -0.007(2)
C22 0.022(3) 0.009(2) 0.028(3) 0.0003(19) -0.004(2) -0.002(2)
C23 0.020(3) 0.015(2) 0.031(3) 0.007(2) -0.007(2) -0.004(2)
C24 0.028(3) 0.015(2) 0.024(3) 0.0032(19) -0.004(2) -0.011(2)
C241 0.034(3) 0.030(3) 0.023(3) 0.002(2) -0.003(2) -0.003(3)
C4A 0.026(3) 0.011(2) 0.023(2) 0.0013(18) 0.001(2) -0.001(2)
C5 0.027(3) 0.013(2) 0.027(3) 0.0037(19) 0.000(2) 0.003(2)
C6 0.031(3) 0.014(2) 0.023(2) -0.0003(19) 0.002(2) 0.001(2)
C7 0.029(3) 0.012(2) 0.032(3) -0.001(2) 0.009(2) 0.004(2)
C8 0.020(3) 0.011(2) 0.034(3) 0.004(2) 0.000(2) 0.007(2)
C8A 0.024(3) 0.0058(19) 0.027(3) 0.0022(18) 0.003(2) -0.003(2)
C425 0.028(3) 0.010(2) 0.045(3) -0.001(2) 0.003(3) 0.003(2)
C426 0.019(3) 0.015(2) 0.029(2) -0.004(2) -0.001(2) 0.000(2)
C26 0.024(3) 0.014(2) 0.024(2) 0.0027(19) -0.005(2) -0.002(2)
C25 0.027(3) 0.016(2) 0.026(2) -0.001(2) 0.003(2) -0.003(2)

loop_
_atom_type_symbol
_atom_type_description
_atom_type_scat_dispersion_real
_atom_type_scat_dispersion_imag
_atom_type_scat_source
C C 0.0033 0.0016 'International Tables Vol C Tables 4.2.6.8 and 6.1.1.4'
H H 0 0 'International Tables Vol C Tables 4.2.6.8 and 6.1.1.4'
N N 0.0061 0.0033 'International Tables Vol C Tables 4.2.6.8 and 6.1.1.4'
F F 0.0171 0.0103 'International Tables Vol C Tables 4.2.6.8 and 6.1.1.4'

loop_
_geom_angle_atom_site_label_1
_geom_angle_atom_site_label_2
_geom_angle_atom_site_label_3
_geom_angle
_geom_angle_site_symmetry_1
_geom_angle_site_symmetry_3
_geom_angle_publ_flag
C4 N3 C2 117.5(4) . . ?
C2 N1 C8A 116.0(4) . . ?
C425 C424 C423 120.2(5) . . ?
C425 C424 H424 119.9 . . ?
C423 C424 H424 119.9 . . ?
C424 C423 C422 120.3(5) . . ?
C424 C423 H423 119.8 . . ?
C422 C423 H423 119.8 . . ?
C423 C422 C421 120.6(5) . . ?
C423 C422 H422 119.7 . . ?
C421 C422 H422 119.7 . . ?
C422 C421 C426 118.4(5) . . ?
C422 C421 C42 122.5(5) . . ?
C426 C421 C42 119.1(4) . . ?
C41 C42 C421 125.4(5) . . ?
C41 C42 H42 117.3 . . ?
C421 C42 H42 117.3 . . ?
C42 C41 C4 123.5(4) . . ?
C42 C41 H41 118.3 . . ?
C4 C41 H41 118.3 . . ?
N3 C4 C4A 121.4(5) . . ?
N3 C4 C41 117.6(4) . . ?
C4A C4 C41 121.0(4) . . ?
N1 C2 N3 126.9(4) . . ?
N1 C2 C21 117.4(4) . . ?
N3 C2 C21 115.6(4) . . ?
C26 C21 C22 119.4(4) . . ?
C26 C21 C2 120.7(5) . . ?
C22 C21 C2 119.8(4) . . ?
C23 C22 C21 120.2(5) . . ?
C23 C22 H22 119.9 . . ?
C21 C22 H22 119.9 . . ?
C24 C23 C22 119.8(5) . . ?
C24 C23 H23 120.1 . . ?
C22 C23 H23 120.1 . . ?
C23 C24 C25 120.3(4) . . ?
C23 C24 C241 120.0(5) . . ?
C25 C24 C241 119.6(5) . . ?
F241 C241 F243 106.0(5) . . ?
F241 C241 F242 104.9(5) . . ?
F243 C241 F242 105.9(5) . . ?
F241 C241 C24 113.8(5) . . ?
F243 C241 C24 112.6(5) . . ?
F242 C241 C24 112.9(5) . . ?
C5 C4A C8A 119.6(5) . . ?
C5 C4A C4 125.0(5) . . ?
C8A C4A C4 115.4(4) . . ?
C6 C5 C4A 120.4(5) . . ?
C6 C5 H5 119.8 . . ?
C4A C5 H5 119.8 . . ?
C5 C6 C7 120.5(5) . . ?
C5 C6 H6 119.7 . . ?
C7 C6 H6 119.7 . . ?
C8 C7 C6 120.6(5) . . ?
C8 C7 H7 119.7 . . ?
C6 C7 H7 119.7 . . ?
C7 C8 C8A 119.9(5) . . ?
C7 C8 H8 120 . . ?
C8A C8 H8 120 . . ?
N1 C8A C4A 122.8(5) . . ?
N1 C8A C8 118.3(5) . . ?
C4A C8A C8 119.0(4) . . ?
C424 C425 C426 120.3(5) . . ?
C424 C425 H425 119.9 . . ?
C426 C425 H425 119.9 . . ?
C425 C426 C421 120.3(5) . . ?
C425 C426 H426 119.9 . . ?
C421 C426 H426 119.9 . . ?
C25 C26 C21 120.4(5) . . ?
C25 C26 H26 119.8 . . ?
C21 C26 H26 119.8 . . ?
C26 C25 C24 119.8(5) . . ?
C26 C25 H25 120.1 . . ?
C24 C25 H25 120.1 . . ?

loop_
_geom_bond_atom_site_label_1
_geom_bond_atom_site_label_2
_geom_bond_distance
_geom_bond_site_symmetry_2
_geom_bond_publ_flag
F242 C241 1.352(7) . ?
F241 C241 1.335(7) . ?
F243 C241 1.338(7) . ?
N3 C4 1.319(6) . ?
N3 C2 1.359(6) . ?
N1 C2 1.324(7) . ?
N1 C8A 1.354(6) . ?
C424 C425 1.368(8) . ?
C424 C423 1.386(8) . ?
C424 H424 0.95 . ?
C423 C422 1.394(8) . ?
C423 H423 0.95 . ?
C422 C421 1.394(7) . ?
C422 H422 0.95 . ?
C421 C426 1.408(7) . ?
C421 C42 1.458(7) . ?
C42 C41 1.338(7) . ?
C42 H42 0.95 . ?
C41 C4 1.473(7) . ?
C41 H41 0.95 . ?
C4 C4A 1.442(7) . ?
C2 C21 1.489(6) . ?
C21 C26 1.393(7) . ?
C21 C22 1.397(7) . ?
C22 C23 1.389(7) . ?
C22 H22 0.95 . ?
C23 C24 1.385(8) . ?
C23 H23 0.95 . ?
C24 C25 1.392(8) . ?
C24 C241 1.486(7) . ?
C4A C5 1.408(7) . ?
C4A C8A 1.411(7) . ?
C5 C6 1.359(7) . ?
C5 H5 0.95 . ?
C6 C7 1.416(8) . ?
C6 H6 0.95 . ?
C7 C8 1.361(7) . ?
C7 H7 0.95 . ?
C8 C8A 1.427(7) . ?
C8 H8 0.95 . ?
C425 C426 1.403(8) . ?
C425 H425 0.95 . ?
C426 H426 0.95 . ?
C26 C25 1.383(7) . ?
C26 H26 0.95 . ?
C25 H25 0.95 . ?

loop_
_geom_torsion_atom_site_label_1
_geom_torsion_atom_site_label_2
_geom_torsion_atom_site_label_3
_geom_torsion_atom_site_label_4
_geom_torsion
_geom_torsion_site_symmetry_1
_geom_torsion_site_symmetry_2
_geom_torsion_site_symmetry_3
_geom_torsion_site_symmetry_4
_geom_torsion_publ_flag
C425 C424 C423 C422 -0.3(9) . . . . ?
C424 C423 C422 C421 -0.6(9) . . . . ?
C423 C422 C421 C426 1.3(8) . . . . ?
C423 C422 C421 C42 -178.7(5) . . . . ?
C422 C421 C42 C41 -0.4(8) . . . . ?
C426 C421 C42 C41 179.6(5) . . . . ?
C421 C42 C41 C4 -178.9(5) . . . . ?
C2 N3 C4 C4A 0.7(7) . . . . ?
C2 N3 C4 C41 -179.0(4) . . . . ?
C42 C41 C4 N3 -3.9(7) . . . . ?
C42 C41 C4 C4A 176.4(5) . . . . ?
C8A N1 C2 N3 -1.7(7) . . . . ?
C8A N1 C2 C21 179.9(4) . . . . ?
C4 N3 C2 N1 0.8(7) . . . . ?
C4 N3 C2 C21 179.2(4) . . . . ?
N1 C2 C21 C26 172.6(5) . . . . ?
N3 C2 C21 C26 -6.0(6) . . . . ?
N1 C2 C21 C22 -7.1(7) . . . . ?
N3 C2 C21 C22 174.3(4) . . . . ?
C26 C21 C22 C23 -0.3(7) . . . . ?
C2 C21 C22 C23 179.4(4) . . . . ?
C21 C22 C23 C24 0.3(7) . . . . ?
C22 C23 C24 C25 -0.4(7) . . . . ?
C22 C23 C24 C241 -178.5(5) . . . . ?
C23 C24 C241 F241 87.7(7) . . . . ?
C25 C24 C241 F241 -90.4(6) . . . . ?
C23 C24 C241 F243 -33.0(7) . . . . ?
C25 C24 C241 F243 148.9(5) . . . . ?
C23 C24 C241 F242 -152.8(5) . . . . ?
C25 C24 C241 F242 29.1(7) . . . . ?
N3 C4 C4A C5 177.9(5) . . . . ?
C41 C4 C4A C5 -2.4(8) . . . . ?
N3 C4 C4A C8A -1.0(7) . . . . ?
C41 C4 C4A C8A 178.6(5) . . . . ?
C8A C4A C5 C6 -0.3(8) . . . . ?
C4 C4A C5 C6 -179.2(5) . . . . ?
C4A C5 C6 C7 0.4(8) . . . . ?
C5 C6 C7 C8 -0.6(8) . . . . ?
C6 C7 C8 C8A 0.8(8) . . . . ?
C2 N1 C8A C4A 1.2(7) . . . . ?
C2 N1 C8A C8 -178.2(5) . . . . ?
C5 C4A C8A N1 -179.0(5) . . . . ?
C4 C4A C8A N1 0.1(7) . . . . ?
C5 C4A C8A C8 0.4(8) . . . . ?
C4 C4A C8A C8 179.4(5) . . . . ?
C7 C8 C8A N1 178.7(5) . . . . ?
C7 C8 C8A C4A -0.7(8) . . . . ?
C423 C424 C425 C426 0.4(8) . . . . ?
C424 C425 C426 C421 0.2(8) . . . . ?
C422 C421 C426 C425 -1.1(8) . . . . ?
C42 C421 C426 C425 178.9(5) . . . . ?
C22 C21 C26 C25 0.4(7) . . . . ?
C2 C21 C26 C25 -179.3(4) . . . . ?
C21 C26 C25 C24 -0.5(7) . . . . ?
C23 C24 C25 C26 0.5(7) . . . . ?
C241 C24 C25 C26 178.6(5) . . . . ?
